data_7026831
loop_
_publ_author_name
'M\"uller, Michael'
'Albrecht, Markus'
'Sackmann, Johannes'
'Hoffmann, Andreas'
'Dierkes, Fiete'
'Valkonen, Arto'
'Rissanen, Kari'

_publ_section_title
;
 CH-anion versus anion-\p interactions in the crystal and in solution of
 pentafluorobenzyl phosphonium salts.
;
_journal_issue 47
_journal_name_full 'Dalton transactions (Cambridge, England : 2003)'
_journal_page_first 11329
_journal_page_last 11334
_journal_paper_doi 10.1039/c0dt00766h
_journal_volume 39
_journal_year 2010
_chemical_formula_moiety 'C15 H13 F5 P, I'
_chemical_formula_sum 'C15 H13 F5 I P'
_chemical_formula_weight 446.12
_chemical_name_systematic
;
?
;
_space_group_IT_number 14
_symmetry_cell_setting monoclinic
_symmetry_space_group_name_Hall '-P 2ybc'
_symmetry_space_group_name_H-M 'P 1 21/c 1'
_atom_sites_solution_hydrogens geom
_atom_sites_solution_primary direct
_atom_sites_solution_secondary difmap
_audit_creation_method SHELXL-97
_cell_angle_alpha 90.00
_cell_angle_beta 90.972(2)
_cell_angle_gamma 90.00
_cell_formula_units_Z 8
_cell_length_a 12.6682(3)
_cell_length_b 18.0617(4)
_cell_length_c 14.3740(3)
_cell_measurement_reflns_used 8213
_cell_measurement_temperature 123(2)
_cell_measurement_theta_max 28.283
_cell_measurement_theta_min 0.407
_cell_volume 3288.43(13)
_computing_cell_refinement 'DENZO-SMN (Otwinowski & Minor, 1997)'
_computing_data_collection 'Collect (Bruker, 2008)'
_computing_data_reduction DENZO-SMN
_computing_molecular_graphics 'ORTEP-3 (Farrugia, 1997); MERCURY (Macrae, <i>et al.</i>, 2006)'
_computing_publication_material SHELXL-97
_computing_structure_refinement 'SHELXL-97 (Sheldrick, 2008)'
_computing_structure_solution 'SIR-2004 (Burla, et al., 2005)'
_diffrn_ambient_temperature 123(2)
_diffrn_detector_area_resol_mean 9
_diffrn_measured_fraction_theta_full 0.999
_diffrn_measured_fraction_theta_max 0.999
_diffrn_measurement_device_type 'Bruker-Nonius Kappa CCD with APEXII detector'
_diffrn_measurement_method '\f and \w scans'
_diffrn_radiation_monochromator graphite
_diffrn_radiation_source 'fine-focus sealed tube'
_diffrn_radiation_type MoK\a
_diffrn_radiation_wavelength 0.71069
_diffrn_reflns_av_R_equivalents 0.0653
_diffrn_reflns_av_sigmaI/netI 0.0437
_diffrn_reflns_limit_h_max 13
_diffrn_reflns_limit_h_min -15
_diffrn_reflns_limit_k_max 21
_diffrn_reflns_limit_k_min -21
_diffrn_reflns_limit_l_max 16
_diffrn_reflns_limit_l_min -17
_diffrn_reflns_number 41227
_diffrn_reflns_theta_full 25.02
_diffrn_reflns_theta_max 25.02
_diffrn_reflns_theta_min 2.41
_exptl_absorpt_coefficient_mu 2.087
_exptl_absorpt_correction_T_max 0.9028
_exptl_absorpt_correction_T_min 0.6803
_exptl_absorpt_correction_type multi-scan
_exptl_absorpt_process_details 'Sadabs (Sheldrick, 1996)'
_exptl_crystal_colour colourless
_exptl_crystal_density_diffrn 1.802
_exptl_crystal_density_method 'not measured'
_exptl_crystal_description plate
_exptl_crystal_F_000 1728
_exptl_crystal_size_max 0.20
_exptl_crystal_size_mid 0.18
_exptl_crystal_size_min 0.05
_refine_diff_density_max 0.480
_refine_diff_density_min -0.461
_refine_diff_density_rms 0.096
_refine_ls_extinction_method none
_refine_ls_goodness_of_fit_ref 1.094
_refine_ls_hydrogen_treatment constr
_refine_ls_matrix_type full
_refine_ls_number_parameters 397
_refine_ls_number_reflns 5799
_refine_ls_number_restraints 0
_refine_ls_restrained_S_all 1.094
_refine_ls_R_factor_all 0.0464
_refine_ls_R_factor_gt 0.0343
_refine_ls_shift/su_max 0.001
_refine_ls_shift/su_mean 0.000
_refine_ls_structure_factor_coef Fsqd
_refine_ls_weighting_details 'calc w=1/[\s^2^(Fo^2^)+(0.0000P)^2^+6.4643P] where P=(Fo^2^+2Fc^2^)/3'
_refine_ls_weighting_scheme calc
_refine_ls_wR_factor_gt 0.0635
_refine_ls_wR_factor_ref 0.0670
_reflns_number_gt 4832
_reflns_number_total 5799
_reflns_threshold_expression >2\s(I)
_cod_data_source_file c0dt00766h.txt
_cod_data_source_block mm-ah52
_cod_original_sg_symbol_H-M P21/c
_cod_database_code 7026831

loop_
_symmetry_equiv_pos_as_xyz
'x, y, z'
'-x, y+1/2, -z+1/2'
'-x, -y, -z'
'x, -y-1/2, z-1/2'

loop_
_atom_site_label
_atom_site_type_symbol
_atom_site_fract_x
_atom_site_fract_y
_atom_site_fract_z
_atom_site_U_iso_or_equiv
_atom_site_adp_type
_atom_site_occupancy
_atom_site_symmetry_multiplicity
_atom_site_calc_flag
_atom_site_refinement_flags
I1 I 0.89353(2) 0.613473(15) 0.685546(18) 0.02653(8) Uani 1 1 d .
P1 P 0.55748(8) 0.63018(5) 0.66621(7) 0.0204(2) Uani 1 1 d .
F9 F 0.68576(19) 0.47774(13) 0.79791(16) 0.0347(6) Uani 1 1 d .
F10 F 0.5956(3) 0.36093(14) 0.88151(18) 0.0488(8) Uani 1 1 d .
F11 F 0.4004(3) 0.37395(15) 0.95531(18) 0.0521(8) Uani 1 1 d .
F12 F 0.3014(2) 0.50636(17) 0.95254(17) 0.0462(7) Uani 1 1 d .
F13 F 0.3951(2) 0.62542(14) 0.87696(17) 0.0386(6) Uani 1 1 d .
C1 C 0.4182(3) 0.6415(2) 0.6572(3) 0.0211(8) Uani 1 1 d .
C2 C 0.3522(3) 0.5872(2) 0.6187(3) 0.0280(10) Uani 1 1 d .
H2 H 0.3815 0.5423 0.5961 0.034 Uiso 1 1 calc R
C3 C 0.2450(4) 0.5985(2) 0.6135(3) 0.0355(11) Uani 1 1 d .
H3 H 0.2004 0.5615 0.5871 0.043 Uiso 1 1 calc R
C4 C 0.2017(3) 0.6632(2) 0.6465(3) 0.0296(10) Uani 1 1 d .
H4 H 0.1276 0.6708 0.6427 0.036 Uiso 1 1 calc R
C5 C 0.2669(3) 0.7170(2) 0.6850(3) 0.0300(10) Uani 1 1 d .
H5 H 0.2370 0.7616 0.7078 0.036 Uiso 1 1 calc R
C6 C 0.3738(3) 0.7069(2) 0.6907(3) 0.0299(10) Uani 1 1 d .
H6 H 0.4178 0.7441 0.7174 0.036 Uiso 1 1 calc R
C7 C 0.5945(3) 0.6206(2) 0.7882(3) 0.0244(9) Uani 1 1 d .
H7A H 0.6721 0.6151 0.7938 0.029 Uiso 1 1 calc R
H7B H 0.5744 0.6662 0.8218 0.029 Uiso 1 1 calc R
C8 C 0.5423(3) 0.5550(2) 0.8328(3) 0.0209(9) Uani 1 1 d .
C9 C 0.5904(3) 0.4859(2) 0.8363(3) 0.0256(10) Uani 1 1 d .
C10 C 0.5443(4) 0.4257(2) 0.8775(3) 0.0324(11) Uani 1 1 d .
C11 C 0.4472(4) 0.4328(2) 0.9152(3) 0.0338(11) Uani 1 1 d .
C12 C 0.3954(3) 0.4993(3) 0.9135(3) 0.0298(10) Uani 1 1 d .
C13 C 0.4445(3) 0.5595(2) 0.8731(3) 0.0268(10) Uani 1 1 d .
C14 C 0.5992(3) 0.5507(2) 0.6041(3) 0.0242(9) Uani 1 1 d .
H14A H 0.6761 0.5457 0.6101 0.036 Uiso 1 1 calc R
H14B H 0.5794 0.5560 0.5382 0.036 Uiso 1 1 calc R
H14C H 0.5653 0.5065 0.6296 0.036 Uiso 1 1 calc R
C15 C 0.6223(3) 0.7101(2) 0.6236(3) 0.0270(9) Uani 1 1 d .
H15A H 0.6989 0.7032 0.6288 0.040 Uiso 1 1 calc R
H15B H 0.6017 0.7533 0.6603 0.040 Uiso 1 1 calc R
H15C H 0.6021 0.7179 0.5582 0.040 Uiso 1 1 calc R
I1A I 0.42851(2) 0.352688(15) 0.652710(18) 0.02615(8) Uani 1 1 d .
P1A P 1.08653(9) 0.32958(6) 0.62965(7) 0.0236(2) Uani 1 1 d .
F9A F 1.21047(19) 0.47458(13) 0.77181(16) 0.0329(6) Uani 1 1 d .
F10A F 1.1093(2) 0.58557(13) 0.85785(18) 0.0490(8) Uani 1 1 d .
F11A F 0.9171(3) 0.56163(16) 0.93408(18) 0.0552(9) Uani 1 1 d .
F12A F 0.8341(2) 0.42280(17) 0.93305(18) 0.0517(8) Uani 1 1 d .
F13A F 0.9362(2) 0.31150(14) 0.84883(17) 0.0384(6) Uani 1 1 d .
C1A C 0.9477(3) 0.3171(2) 0.6156(3) 0.0235(9) Uani 1 1 d .
C2A C 0.9066(3) 0.2495(2) 0.5855(3) 0.0270(10) Uani 1 1 d .
H2A H 0.9530 0.2095 0.5732 0.032 Uiso 1 1 calc R
C3A C 0.7992(3) 0.2402(2) 0.5734(3) 0.0319(10) Uani 1 1 d .
H3A H 0.7720 0.1941 0.5521 0.038 Uiso 1 1 calc R
C4A C 0.7315(4) 0.2976(2) 0.5919(3) 0.0323(10) Uani 1 1 d .
H4A H 0.6575 0.2908 0.5841 0.039 Uiso 1 1 calc R
C5A C 0.7703(4) 0.3648(2) 0.6218(3) 0.0354(11) Uani 1 1 d .
H5A H 0.7228 0.4040 0.6347 0.042 Uiso 1 1 calc R
C6A C 0.8768(4) 0.3757(2) 0.6332(3) 0.0311(10) Uani 1 1 d .
H6A H 0.9029 0.4226 0.6529 0.037 Uiso 1 1 calc R
C7A C 1.1268(3) 0.3294(2) 0.7517(3) 0.0244(9) Uani 1 1 d .
H7C H 1.1088 0.2810 0.7796 0.029 Uiso 1 1 calc R
H7D H 1.2044 0.3356 0.7566 0.029 Uiso 1 1 calc R
C8A C 1.0744(3) 0.3900(2) 0.8052(3) 0.0236(9) Uani 1 1 d .
C9A C 1.1170(3) 0.4609(2) 0.8109(3) 0.0254(9) Uani 1 1 d .
C10A C 1.0652(4) 0.5183(2) 0.8540(3) 0.0337(11) Uani 1 1 d .
C11A C 0.9690(4) 0.5055(3) 0.8930(3) 0.0349(11) Uani 1 1 d .
C12A C 0.9262(4) 0.4362(3) 0.8912(3) 0.0369(12) Uani 1 1 d .
C13A C 0.9792(3) 0.3797(2) 0.8486(3) 0.0273(10) Uani 1 1 d .
C14A C 1.1235(4) 0.4165(2) 0.5809(3) 0.0320(10) Uani 1 1 d .
H14D H 1.1999 0.4234 0.5885 0.048 Uiso 1 1 calc R
H14E H 1.0865 0.4565 0.6129 0.048 Uiso 1 1 calc R
H14F H 1.1044 0.4173 0.5146 0.048 Uiso 1 1 calc R
C15A C 1.1564(3) 0.2566(2) 0.5750(3) 0.0330(10) Uani 1 1 d .
H15D H 1.2325 0.2644 0.5837 0.050 Uiso 1 1 calc R
H15E H 1.1387 0.2560 0.5084 0.050 Uiso 1 1 calc R
H15F H 1.1364 0.2092 0.6029 0.050 Uiso 1 1 calc R

loop_
_atom_site_aniso_label
_atom_site_aniso_U_11
_atom_site_aniso_U_22
_atom_site_aniso_U_33
_atom_site_aniso_U_23
_atom_site_aniso_U_13
_atom_site_aniso_U_12
I1 0.02317(15) 0.03055(16) 0.02581(15) 0.00047(12) -0.00196(11) 0.00014(12)
P1 0.0225(6) 0.0182(5) 0.0204(5) 0.0004(4) -0.0012(4) 0.0016(4)
F9 0.0287(14) 0.0409(15) 0.0345(14) 0.0014(11) 0.0039(11) 0.0155(11)
F10 0.080(2) 0.0267(14) 0.0398(16) 0.0004(12) -0.0002(15) 0.0122(14)
F11 0.076(2) 0.0420(17) 0.0380(16) -0.0021(13) 0.0046(15) -0.0293(15)
F12 0.0301(15) 0.081(2) 0.0275(14) -0.0038(13) 0.0049(11) -0.0060(14)
F13 0.0385(16) 0.0453(16) 0.0324(14) 0.0009(12) 0.0059(12) 0.0196(12)
C1 0.024(2) 0.020(2) 0.020(2) 0.0004(16) -0.0016(16) 0.0001(17)
C2 0.031(2) 0.017(2) 0.035(2) 0.0017(18) -0.0019(19) 0.0007(18)
C3 0.033(3) 0.025(2) 0.049(3) 0.006(2) -0.005(2) -0.008(2)
C4 0.020(2) 0.037(3) 0.032(2) 0.010(2) -0.0012(18) -0.0004(19)
C5 0.025(2) 0.034(2) 0.032(2) -0.0033(19) -0.0023(19) 0.0082(19)
C6 0.031(3) 0.026(2) 0.032(2) -0.0067(19) -0.007(2) 0.0001(19)
C7 0.021(2) 0.028(2) 0.024(2) -0.0002(17) -0.0010(17) 0.0032(18)
C8 0.024(2) 0.023(2) 0.015(2) -0.0036(16) -0.0012(16) 0.0035(17)
C9 0.030(2) 0.032(2) 0.014(2) -0.0030(17) -0.0023(17) 0.0061(19)
C10 0.048(3) 0.024(2) 0.025(2) -0.0072(19) -0.004(2) 0.003(2)
C11 0.049(3) 0.030(3) 0.022(2) -0.0028(19) -0.004(2) -0.009(2)
C12 0.024(2) 0.050(3) 0.016(2) -0.0037(19) 0.0026(17) -0.007(2)
C13 0.028(2) 0.037(3) 0.015(2) -0.0078(18) -0.0038(17) 0.009(2)
C14 0.029(2) 0.025(2) 0.019(2) -0.0004(17) 0.0043(17) 0.0041(18)
C15 0.026(2) 0.022(2) 0.033(2) 0.0038(18) 0.0034(19) 0.0004(18)
I1A 0.02388(15) 0.02791(16) 0.02659(15) 0.00287(11) -0.00179(11) -0.00110(12)
P1A 0.0276(6) 0.0215(5) 0.0218(6) -0.0027(4) 0.0016(4) -0.0035(5)
F9A 0.0371(15) 0.0313(14) 0.0300(13) -0.0004(10) -0.0034(11) -0.0139(11)
F10A 0.081(2) 0.0223(14) 0.0429(16) -0.0087(12) -0.0219(15) 0.0013(14)
F11A 0.081(2) 0.0559(19) 0.0291(15) -0.0077(13) -0.0056(14) 0.0412(17)
F12A 0.0338(16) 0.089(2) 0.0322(15) 0.0079(14) 0.0085(12) 0.0194(15)
F13A 0.0359(15) 0.0409(16) 0.0385(15) 0.0043(12) 0.0029(12) -0.0139(12)
C1A 0.032(2) 0.024(2) 0.015(2) 0.0010(17) 0.0028(17) -0.0002(19)
C2A 0.030(2) 0.021(2) 0.031(2) -0.0005(18) 0.0046(19) 0.0016(18)
C3A 0.028(2) 0.030(2) 0.038(3) 0.002(2) 0.004(2) -0.004(2)
C4A 0.027(2) 0.041(3) 0.030(2) 0.003(2) 0.0029(19) 0.004(2)
C5A 0.036(3) 0.034(3) 0.036(3) -0.002(2) 0.002(2) 0.022(2)
C6A 0.040(3) 0.028(2) 0.025(2) -0.0035(18) -0.002(2) 0.006(2)
C7A 0.022(2) 0.025(2) 0.026(2) 0.0015(17) -0.0037(17) -0.0002(17)
C8A 0.029(2) 0.024(2) 0.018(2) -0.0037(17) -0.0084(17) 0.0001(18)
C9A 0.030(2) 0.028(2) 0.019(2) -0.0007(18) -0.0056(18) -0.0009(19)
C10A 0.056(3) 0.020(2) 0.024(2) -0.0007(18) -0.018(2) 0.002(2)
C11A 0.050(3) 0.035(3) 0.020(2) -0.0040(19) -0.008(2) 0.023(2)
C12A 0.034(3) 0.059(3) 0.018(2) 0.000(2) -0.002(2) 0.013(2)
C13A 0.029(2) 0.033(2) 0.020(2) 0.0014(18) -0.0036(18) -0.002(2)
C14A 0.042(3) 0.029(2) 0.025(2) 0.0039(19) 0.000(2) -0.012(2)
C15A 0.028(2) 0.033(3) 0.038(3) -0.011(2) 0.001(2) -0.004(2)

loop_
_atom_type_symbol
_atom_type_description
_atom_type_scat_dispersion_real
_atom_type_scat_dispersion_imag
_atom_type_scat_source
C C 0.0033 0.0016 'International Tables Vol C Tables 4.2.6.8 and 6.1.1.4'
H H 0.0000 0.0000 'International Tables Vol C Tables 4.2.6.8 and 6.1.1.4'
F F 0.0171 0.0103 'International Tables Vol C Tables 4.2.6.8 and 6.1.1.4'
P P 0.1023 0.0942 'International Tables Vol C Tables 4.2.6.8 and 6.1.1.4'
I I -0.4742 1.8119 'International Tables Vol C Tables 4.2.6.8 and 6.1.1.4'

loop_
_geom_angle_atom_site_label_1
_geom_angle_atom_site_label_2
_geom_angle_atom_site_label_3
_geom_angle
C15 P1 C14 109.9(2)
C15 P1 C1 110.23(19)
C14 P1 C1 111.09(19)
C15 P1 C7 107.27(19)
C14 P1 C7 109.55(19)
C1 P1 C7 108.71(19)
C2 C1 C6 119.3(4)
C2 C1 P1 122.3(3)
C6 C1 P1 118.4(3)
C3 C2 C1 120.0(4)
C3 C2 H2 120.0
C1 C2 H2 120.0
C2 C3 C4 120.4(4)
C2 C3 H3 119.8
C4 C3 H3 119.8
C3 C4 C5 119.6(4)
C3 C4 H4 120.2
C5 C4 H4 120.2
C6 C5 C4 120.8(4)
C6 C5 H5 119.6
C4 C5 H5 119.6
C5 C6 C1 119.8(4)
C5 C6 H6 120.1
C1 C6 H6 120.1
C8 C7 P1 112.2(3)
C8 C7 H7A 109.2
P1 C7 H7A 109.2
C8 C7 H7B 109.2
P1 C7 H7B 109.2
H7A C7 H7B 107.9
C13 C8 C9 115.8(4)
C13 C8 C7 122.4(4)
C9 C8 C7 121.8(4)
F9 C9 C10 118.8(4)
F9 C9 C8 118.7(4)
C10 C9 C8 122.5(4)
F10 C10 C11 120.5(4)
F10 C10 C9 120.1(4)
C11 C10 C9 119.4(4)
F11 C11 C10 120.2(4)
F11 C11 C12 119.0(4)
C10 C11 C12 120.8(4)
F12 C12 C11 120.5(4)
F12 C12 C13 120.9(4)
C11 C12 C13 118.6(4)
F13 C13 C8 119.4(4)
F13 C13 C12 117.7(4)
C8 C13 C12 122.8(4)
P1 C14 H14A 109.5
P1 C14 H14B 109.5
H14A C14 H14B 109.5
P1 C14 H14C 109.5
H14A C14 H14C 109.5
H14B C14 H14C 109.5
P1 C15 H15A 109.5
P1 C15 H15B 109.5
H15A C15 H15B 109.5
P1 C15 H15C 109.5
H15A C15 H15C 109.5
H15B C15 H15C 109.5
C15A P1A C1A 110.74(19)
C15A P1A C14A 110.0(2)
C1A P1A C14A 109.4(2)
C15A P1A C7A 106.9(2)
C1A P1A C7A 111.68(19)
C14A P1A C7A 108.00(19)
C2A C1A C6A 118.5(4)
C2A C1A P1A 120.6(3)
C6A C1A P1A 120.9(3)
C3A C2A C1A 120.6(4)
C3A C2A H2A 119.7
C1A C2A H2A 119.7
C4A C3A C2A 120.1(4)
C4A C3A H3A 120.0
C2A C3A H3A 120.0
C3A C4A C5A 120.3(4)
C3A C4A H4A 119.8
C5A C4A H4A 119.8
C6A C5A C4A 120.7(4)
C6A C5A H5A 119.7
C4A C5A H5A 119.7
C5A C6A C1A 119.9(4)
C5A C6A H6A 120.1
C1A C6A H6A 120.1
C8A C7A P1A 111.9(3)
C8A C7A H7C 109.2
P1A C7A H7C 109.2
C8A C7A H7D 109.2
P1A C7A H7D 109.2
H7C C7A H7D 107.9
C13A C8A C9A 116.0(4)
C13A C8A C7A 122.2(4)
C9A C8A C7A 121.8(4)
F9A C9A C10A 118.6(4)
F9A C9A C8A 119.3(4)
C10A C9A C8A 122.1(4)
F10A C10A C11A 120.7(4)
F10A C10A C9A 120.0(5)
C11A C10A C9A 119.4(4)
F11A C11A C12A 120.0(5)
F11A C11A C10A 119.8(4)
C12A C11A C10A 120.2(4)
F12A C12A C11A 120.3(4)
F12A C12A C13A 120.1(4)
C11A C12A C13A 119.6(4)
F13A C13A C12A 118.6(4)
F13A C13A C8A 118.7(4)
C12A C13A C8A 122.7(4)
P1A C14A H14D 109.5
P1A C14A H14E 109.5
H14D C14A H14E 109.5
P1A C14A H14F 109.5
H14D C14A H14F 109.5
H14E C14A H14F 109.5
P1A C15A H15D 109.5
P1A C15A H15E 109.5
H15D C15A H15E 109.5
P1A C15A H15F 109.5
H15D C15A H15F 109.5
H15E C15A H15F 109.5

loop_
_geom_bond_atom_site_label_1
_geom_bond_atom_site_label_2
_geom_bond_distance
P1 C15 1.775(4)
P1 C14 1.776(4)
P1 C1 1.779(4)
P1 C7 1.816(4)
F9 C9 1.344(5)
F10 C10 1.338(5)
F11 C11 1.351(5)
F12 C12 1.331(5)
F13 C13 1.346(5)
C1 C2 1.397(6)
C1 C6 1.397(6)
C2 C3 1.375(6)
C2 H2 0.9500
C3 C4 1.377(6)
C3 H3 0.9500
C4 C5 1.386(6)
C4 H4 0.9500
C5 C6 1.368(6)
C5 H5 0.9500
C6 H6 0.9500
C7 C8 1.506(6)
C7 H7A 0.9900
C7 H7B 0.9900
C8 C13 1.380(6)
C8 C9 1.389(6)
C9 C10 1.373(6)
C10 C11 1.359(7)
C11 C12 1.369(6)
C12 C13 1.384(6)
C14 H14A 0.9800
C14 H14B 0.9800
C14 H14C 0.9800
C15 H15A 0.9800
C15 H15B 0.9800
C15 H15C 0.9800
P1A C15A 1.778(4)
P1A C1A 1.781(4)
P1A C14A 1.784(4)
P1A C7A 1.819(4)
F9A C9A 1.343(5)
F10A C10A 1.338(5)
F11A C11A 1.350(5)
F12A C12A 1.344(5)
F13A C13A 1.346(5)
C1A C2A 1.393(6)
C1A C6A 1.414(6)
C2A C3A 1.379(6)
C2A H2A 0.9500
C3A C4A 1.374(6)
C3A H3A 0.9500
C4A C5A 1.376(6)
C4A H4A 0.9500
C5A C6A 1.370(6)
C5A H5A 0.9500
C6A H6A 0.9500
C7A C8A 1.499(6)
C7A H7C 0.9900
C7A H7D 0.9900
C8A C13A 1.380(6)
C8A C9A 1.392(6)
C9A C10A 1.379(6)
C10A C11A 1.369(7)
C11A C12A 1.366(7)
C12A C13A 1.371(6)
C14A H14D 0.9800
C14A H14E 0.9800
C14A H14F 0.9800
C15A H15D 0.9800
C15A H15E 0.9800
C15A H15F 0.9800

loop_
_geom_torsion_atom_site_label_1
_geom_torsion_atom_site_label_2
_geom_torsion_atom_site_label_3
_geom_torsion_atom_site_label_4
_geom_torsion
C15 P1 C1 C2 131.6(3)
C14 P1 C1 C2 9.5(4)
C7 P1 C1 C2 -111.1(4)
C15 P1 C1 C6 -48.9(4)
C14 P1 C1 C6 -171.0(3)
C7 P1 C1 C6 68.4(4)
C6 C1 C2 C3 0.4(6)
P1 C1 C2 C3 179.9(3)
C1 C2 C3 C4 -0.2(6)
C2 C3 C4 C5 0.0(7)
C3 C4 C5 C6 0.1(6)
C4 C5 C6 C1 0.1(6)
C2 C1 C6 C5 -0.3(6)
P1 C1 C6 C5 -179.8(3)
C15 P1 C7 C8 178.9(3)
C14 P1 C7 C8 -61.8(3)
C1 P1 C7 C8 59.7(3)
P1 C7 C8 C13 -88.4(4)
P1 C7 C8 C9 92.0(4)
C13 C8 C9 F9 179.8(3)
C7 C8 C9 F9 -0.6(5)
C13 C8 C9 C10 -0.3(6)
C7 C8 C9 C10 179.3(4)
F9 C9 C10 F10 2.0(6)
C8 C9 C10 F10 -177.8(4)
F9 C9 C10 C11 -178.9(4)
C8 C9 C10 C11 1.2(6)
F10 C10 C11 F11 -1.5(6)
C9 C10 C11 F11 179.5(4)
F10 C10 C11 C12 178.3(4)
C9 C10 C11 C12 -0.7(6)
F11 C11 C12 F12 1.5(6)
C10 C11 C12 F12 -178.3(4)
F11 C11 C12 C13 179.3(3)
C10 C11 C12 C13 -0.5(6)
C9 C8 C13 F13 176.6(3)
C7 C8 C13 F13 -3.1(5)
C9 C8 C13 C12 -1.0(6)
C7 C8 C13 C12 179.4(4)
F12 C12 C13 F13 1.7(5)
C11 C12 C13 F13 -176.2(3)
F12 C12 C13 C8 179.2(3)
C11 C12 C13 C8 1.4(6)
C15A P1A C1A C2A 14.0(4)
C14A P1A C1A C2A 135.5(3)
C7A P1A C1A C2A -105.0(3)
C15A P1A C1A C6A -164.9(3)
C14A P1A C1A C6A -43.5(4)
C7A P1A C1A C6A 76.0(4)
C6A C1A C2A C3A -0.1(6)
P1A C1A C2A C3A -179.0(3)
C1A C2A C3A C4A -0.7(6)
C2A C3A C4A C5A 0.6(7)
C3A C4A C5A C6A 0.2(7)
C4A C5A C6A C1A -1.0(7)
C2A C1A C6A C5A 0.9(6)
P1A C1A C6A C5A 179.9(3)
C15A P1A C7A C8A 178.9(3)
C1A P1A C7A C8A -59.8(3)
C14A P1A C7A C8A 60.5(3)
P1A C7A C8A C13A 90.3(4)
P1A C7A C8A C9A -87.1(4)
C13A C8A C9A F9A 178.7(3)
C7A C8A C9A F9A -3.7(5)
C13A C8A C9A C10A -2.5(6)
C7A C8A C9A C10A 175.0(4)
F9A C9A C10A F10A -1.3(6)
C8A C9A C10A F10A 180.0(3)
F9A C9A C10A C11A 179.0(3)
C8A C9A C10A C11A 0.2(6)
F10A C10A C11A F11A 1.3(6)
C9A C10A C11A F11A -179.0(3)
F10A C10A C11A C12A -178.0(4)
C9A C10A C11A C12A 1.7(6)
F11A C11A C12A F12A -2.4(6)
C10A C11A C12A F12A 176.9(4)
F11A C11A C12A C13A 179.5(4)
C10A C11A C12A C13A -1.2(6)
F12A C12A C13A F13A 0.9(6)
C11A C12A C13A F13A 179.0(4)
F12A C12A C13A C8A -179.4(4)
C11A C12A C13A C8A -1.3(6)
C9A C8A C13A F13A -177.3(3)
C7A C8A C13A F13A 5.2(5)
C9A C8A C13A C12A 3.1(6)
C7A C8A C13A C12A -174.5(4)
